data_4089477
loop_
_publ_author_name
'Ray, Matthew J.'
'Slawin, Alexandra M. Z.'
'B\"uhl, Michael'
'Kilian, Petr'

_publ_section_title
;
 peri-Substituted Phosphino-Phosphonium Salts: Synthesis and Reactivity
;
_journal_issue 12
_journal_name_full Organometallics
_journal_page_first 3481
_journal_paper_doi 10.1021/om400259h
_journal_volume 32
_journal_year 2013
_chemical_formula_moiety 'C29 H32.50 Cl Fe N0.50 P2'
_chemical_formula_sum 'C29 H32.5 Cl Fe N0.5 P2'
_chemical_formula_weight 541.33
_space_group_IT_number 14
_space_group_name_Hall '-P 2ybc'
_space_group_name_H-M_alt 'P 1 21/c 1'
_symmetry_cell_setting monoclinic
_symmetry_Int_Tables_number 14
_symmetry_space_group_name_Hall '-P 2ybc'
_symmetry_space_group_name_H-M 'P 1 21/c 1'
_atom_sites_solution_hydrogens geom
_atom_sites_solution_primary direct
_atom_sites_solution_secondary difmap
_cell_angle_alpha 90.0000
_cell_angle_beta 93.657(6)
_cell_angle_gamma 90.0000
_cell_formula_units_Z 4
_cell_length_a 7.505(2)
_cell_length_b 19.460(5)
_cell_length_c 18.170(5)
_cell_measurement_reflns_used 7807
_cell_measurement_temperature 93
_cell_measurement_theta_max 25.35
_cell_measurement_theta_min 2.25
_cell_volume 2648.3(12)
_computing_cell_refinement 'CrystalClear-SM Expert 2.0 rc13'
_computing_data_collection 'CrystalClear-SM Expert 2.0 rc13 (Rigaku, 2009)'
_computing_data_reduction 'CrystalClear-SM Expert 2.0 rc13'
_computing_molecular_graphics 'CrystalStructure 4.0'
_computing_publication_material 'CrystalStructure 4.0 (Rigaku, 2010)'
_computing_structure_refinement 'SHELXL97 (Sheldrick, 2008)'
_computing_structure_solution 'SIR2004 (Burla, et al., 2005)'
_diffrn_ambient_temperature 93
_diffrn_detector_area_resol_mean 14.629
_diffrn_measured_fraction_theta_full 0.996
_diffrn_measured_fraction_theta_max 0.996
_diffrn_measurement_device_type 'Rigaku Mercury70'
_diffrn_measurement_method \w
_diffrn_radiation_type 'Mo K\a'
_diffrn_radiation_wavelength 0.71075
_diffrn_reflns_av_R_equivalents 0.0605
_diffrn_reflns_limit_h_max 9
_diffrn_reflns_limit_h_min -7
_diffrn_reflns_limit_k_max 23
_diffrn_reflns_limit_k_min -23
_diffrn_reflns_limit_l_max 21
_diffrn_reflns_limit_l_min -18
_diffrn_reflns_number 16595
_diffrn_reflns_theta_full 25.35
_diffrn_reflns_theta_max 25.35
_diffrn_standards_number 0
_exptl_absorpt_coefficient_mu 0.808
_exptl_absorpt_correction_T_max 0.992
_exptl_absorpt_correction_T_min 0.788
_exptl_absorpt_correction_type multi-scan
_exptl_absorpt_process_details 'REQAB (Rigaku, 1998)'
_exptl_crystal_colour yellow
_exptl_crystal_density_diffrn 1.358
_exptl_crystal_density_method 'not measured'
_exptl_crystal_description nEEDLE
_exptl_crystal_F_000 1132.00
_exptl_crystal_size_max 0.240
_exptl_crystal_size_mid 0.010
_exptl_crystal_size_min 0.010
_refine_diff_density_max 0.820
_refine_diff_density_min -0.550
_refine_ls_extinction_method none
_refine_ls_goodness_of_fit_ref 1.113
_refine_ls_hydrogen_treatment constr
_refine_ls_number_parameters 316
_refine_ls_number_reflns 4807
_refine_ls_number_restraints 0
_refine_ls_R_factor_gt 0.0582
_refine_ls_shift/su_max 0.001
_refine_ls_structure_factor_coef Fsqd
_refine_ls_weighting_details 'w = 1/[\s^2^(Fo^2^)+(0.0604P)^2^+2.0871P] where P=(Fo^2^+2Fc^2^)/3'
_refine_ls_weighting_scheme calc
_refine_ls_wR_factor_ref 0.1567
_reflns_number_gt 3609
_reflns_number_total 4807
_reflns_threshold_expression F^2^>2.0\s(F^2^)
_cod_data_source_file om400259h_si_001.cif
_cod_data_source_block 3
_cod_original_cell_volume 2648.4(12)
_cod_original_formula_sum 'C29 H32.50 Cl Fe N0.50 P2'
_cod_database_code 4089477

loop_
_symmetry_equiv_pos_site_id
_symmetry_equiv_pos_as_xyz
1 +X,+Y,+Z
2 -X,1/2+Y,1/2-Z
3 -X,-Y,-Z
4 +X,1/2-Y,1/2+Z

loop_
_atom_site_label
_atom_site_type_symbol
_atom_site_fract_x
_atom_site_fract_y
_atom_site_fract_z
_atom_site_U_iso_or_equiv
_atom_site_adp_type
_atom_site_occupancy
_atom_site_symmetry_multiplicity
_atom_site_calc_flag
_atom_site_refinement_flags
Fe1 Fe 0.50190(8) 0.10098(3) 0.82578(3) 0.0257(2) Uani 1.0 4 d .
Cl1 Cl 0.41567(14) 0.33700(5) 0.65725(6) 0.0265(3) Uani 1.0 4 d .
P1 P 0.63790(16) 0.20901(5) 0.96572(6) 0.0245(3) Uani 1.0 4 d .
P9 P 0.88253(15) 0.20913(5) 1.04387(6) 0.0231(3) Uani 1.0 4 d .
C1 C 0.7464(6) 0.2722(2) 0.9079(3) 0.0248(10) Uani 1.0 4 d .
C2 C 0.6653(7) 0.3033(2) 0.8457(3) 0.0259(10) Uani 1.0 4 d .
C3 C 0.7566(7) 0.3515(3) 0.8027(3) 0.0298(11) Uani 1.0 4 d .
C4 C 0.9307(7) 0.3687(2) 0.8225(3) 0.0277(10) Uani 1.0 4 d .
C5 C 1.0123(6) 0.3382(2) 0.8864(3) 0.0253(10) Uani 1.0 4 d .
C6 C 1.1901(6) 0.3588(3) 0.9018(3) 0.0287(10) Uani 1.0 4 d .
C7 C 1.2843(6) 0.3314(2) 0.9632(3) 0.0279(10) Uani 1.0 4 d .
C8 C 1.1989(6) 0.2833(2) 1.0078(3) 0.0278(10) Uani 1.0 4 d .
C9 C 1.0228(6) 0.2632(2) 0.9926(2) 0.0239(10) Uani 1.0 4 d .
C10 C 0.9249(6) 0.2910(2) 0.9294(2) 0.0223(10) Uani 1.0 4 d .
C11 C 1.0664(7) 0.4152(3) 0.7906(3) 0.0322(11) Uani 1.0 4 d .
C12 C 1.2374(7) 0.4095(3) 0.8430(3) 0.0324(11) Uani 1.0 4 d .
C13 C 0.6682(6) 0.1316(2) 0.9134(3) 0.0259(10) Uani 1.0 4 d .
C14 C 0.7663(6) 0.1217(3) 0.8490(3) 0.0291(10) Uani 1.0 4 d .
C15 C 0.7428(7) 0.0524(3) 0.8258(3) 0.0400(12) Uani 1.0 4 d .
C16 C 0.6319(7) 0.0187(3) 0.8746(3) 0.0404(13) Uani 1.0 4 d .
C17 C 0.5834(7) 0.0670(3) 0.9280(3) 0.0333(11) Uani 1.0 4 d .
C18 C 0.2903(7) 0.1676(3) 0.8101(3) 0.0327(11) Uani 1.0 4 d .
C19 C 0.3930(7) 0.1683(3) 0.7474(3) 0.0317(11) Uani 1.0 4 d .
C20 C 0.3978(7) 0.1005(3) 0.7192(3) 0.0322(11) Uani 1.0 4 d .
C21 C 0.2951(7) 0.0575(3) 0.7634(3) 0.0331(11) Uani 1.0 4 d .
C22 C 0.2295(7) 0.0991(3) 0.8198(3) 0.0342(11) Uani 1.0 4 d .
C23 C 0.9882(6) 0.1273(2) 1.0685(3) 0.0263(10) Uani 1.0 4 d .
C24 C 1.0835(7) 0.0961(3) 1.0051(3) 0.0305(11) Uani 1.0 4 d .
C25 C 0.8563(7) 0.0781(3) 1.1013(3) 0.0321(11) Uani 1.0 4 d .
C26 C 0.8259(6) 0.2539(3) 1.1278(2) 0.0271(10) Uani 1.0 4 d .
C27 C 0.7242(7) 0.3196(3) 1.1088(3) 0.0388(12) Uani 1.0 4 d .
C28 C 0.9923(7) 0.2683(3) 1.1784(3) 0.0369(12) Uani 1.0 4 d .
H2 H 0.5449 0.2921 0.8314 0.0310 Uiso 1.0 4 calc R
H3 H 0.6971 0.3718 0.7604 0.0358 Uiso 1.0 4 calc R
H7 H 1.4045 0.3447 0.9751 0.0335 Uiso 1.0 4 calc R
H8 H 1.2642 0.2642 1.0495 0.0334 Uiso 1.0 4 calc R
H11A H 1.0225 0.4632 0.7884 0.0386 Uiso 1.0 4 calc R
H11B H 1.0910 0.4003 0.7401 0.0386 Uiso 1.0 4 calc R
H12A H 1.3392 0.3925 0.8160 0.0389 Uiso 1.0 4 calc R
H12B H 1.2694 0.4547 0.8651 0.0389 Uiso 1.0 4 calc R
H23 H 1.0823 0.1373 1.1086 0.0315 Uiso 1.0 4 calc R
H24A H 0.9956 0.0837 0.9651 0.0367 Uiso 1.0 4 calc R
H24B H 1.1487 0.0549 1.0223 0.0367 Uiso 1.0 4 calc R
H24C H 1.1676 0.1297 0.9870 0.0367 Uiso 1.0 4 calc R
H25A H 0.7811 0.1035 1.1340 0.0385 Uiso 1.0 4 calc R
H25B H 0.9220 0.0422 1.1294 0.0385 Uiso 1.0 4 calc R
H25C H 0.7810 0.0570 1.0614 0.0385 Uiso 1.0 4 calc R
H26 H 0.7459 0.2232 1.1550 0.0325 Uiso 1.0 4 calc R
H27A H 0.7209 0.3483 1.1530 0.0465 Uiso 1.0 4 calc R
H27B H 0.6021 0.3082 1.0906 0.0465 Uiso 1.0 4 calc R
H27C H 0.7840 0.3446 1.0706 0.0465 Uiso 1.0 4 calc R
H28A H 0.9565 0.2862 1.2257 0.0443 Uiso 1.0 4 calc R
H28B H 1.0669 0.3024 1.1552 0.0443 Uiso 1.0 4 calc R
H28C H 1.0601 0.2257 1.1867 0.0443 Uiso 1.0 4 calc R
H14 H 0.8348 0.1555 0.8259 0.0349 Uiso 1.0 4 calc R
H15 H 0.7933 0.0320 0.7845 0.0480 Uiso 1.0 4 calc R
H16 H 0.5963 -0.0281 0.8719 0.0485 Uiso 1.0 4 calc R
H17 H 0.5077 0.0583 0.9669 0.0400 Uiso 1.0 4 calc R
H18 H 0.2663 0.2059 0.8402 0.0393 Uiso 1.0 4 calc R
H19 H 0.4490 0.2074 0.7277 0.0380 Uiso 1.0 4 calc R
H20 H 0.4593 0.0863 0.6777 0.0386 Uiso 1.0 4 calc R
H21 H 0.2742 0.0098 0.7564 0.0397 Uiso 1.0 4 calc R
H22 H 0.1572 0.0838 0.8576 0.0411 Uiso 1.0 4 calc R
N31 N 0.635(4) 0.4794(12) 0.9721(15) 0.174(13) Uiso 0.5000 4 d .
C32 C 0.732(4) 0.4868(11) 0.9550(12) 0.098(10) Uiso 0.5000 4 d .
C33 C 0.917(4) 0.5289(8) 0.9260(8) 0.131(10) Uiso 0.5000 4 d .
H33A H 1.0225 0.4994 0.9341 0.1968 Uiso 0.5000 4 calc R
H33B H 0.9356 0.5716 0.9540 0.1968 Uiso 0.5000 4 calc R
H33C H 0.8988 0.5396 0.8733 0.1968 Uiso 0.5000 4 calc R

loop_
_atom_site_aniso_label
_atom_site_aniso_U_11
_atom_site_aniso_U_22
_atom_site_aniso_U_33
_atom_site_aniso_U_12
_atom_site_aniso_U_13
_atom_site_aniso_U_23
Fe1 0.0232(4) 0.0262(4) 0.0273(4) 0.0002(3) -0.0029(3) -0.0006(3)
Cl1 0.0198(6) 0.0248(5) 0.0342(6) 0.0004(5) -0.0050(5) 0.0023(5)
P1 0.0212(7) 0.0277(6) 0.0246(6) 0.0002(5) 0.0004(5) 0.0005(5)
P9 0.0213(7) 0.0260(6) 0.0220(6) 0.0002(5) 0.0010(5) 0.0010(5)
C1 0.023(3) 0.026(2) 0.026(2) -0.0022(19) 0.0012(18) -0.0018(18)
C2 0.023(3) 0.026(3) 0.028(3) 0.000(2) 0.0007(19) 0.0001(18)
C3 0.033(3) 0.032(3) 0.024(2) 0.002(3) -0.004(2) 0.0008(19)
C4 0.030(3) 0.024(3) 0.029(3) 0.001(2) 0.002(2) 0.0002(18)
C5 0.022(3) 0.027(3) 0.027(3) 0.0044(19) 0.0015(19) -0.0023(18)
C6 0.025(3) 0.029(3) 0.033(3) 0.002(2) 0.004(2) 0.0020(19)
C7 0.018(3) 0.032(3) 0.034(3) -0.001(2) 0.0003(19) 0.0030(19)
C8 0.025(3) 0.031(3) 0.028(3) 0.005(2) -0.000(2) 0.0026(19)
C9 0.021(3) 0.028(3) 0.022(2) 0.0025(19) 0.0009(18) -0.0001(17)
C10 0.019(3) 0.026(3) 0.022(2) 0.0008(18) 0.0043(18) -0.0007(17)
C11 0.029(3) 0.037(3) 0.030(3) -0.002(3) 0.004(2) 0.008(2)
C12 0.025(3) 0.034(3) 0.039(3) -0.003(2) 0.004(3) 0.010(2)
C13 0.023(3) 0.026(3) 0.028(3) 0.0009(19) -0.0014(19) 0.0049(18)
C14 0.021(3) 0.035(3) 0.031(3) 0.004(2) -0.0016(19) -0.005(2)
C15 0.032(3) 0.044(3) 0.043(3) 0.014(3) -0.007(3) -0.018(3)
C16 0.044(4) 0.024(3) 0.051(3) 0.001(3) -0.021(3) -0.004(3)
C17 0.032(3) 0.032(3) 0.034(3) -0.007(3) -0.011(2) 0.009(2)
C18 0.029(3) 0.035(3) 0.034(3) 0.003(3) -0.005(2) -0.001(2)
C19 0.027(3) 0.037(3) 0.029(3) 0.000(2) -0.010(2) 0.007(2)
C20 0.029(3) 0.039(3) 0.028(3) -0.004(3) -0.001(2) -0.003(2)
C21 0.029(3) 0.036(3) 0.033(3) -0.006(3) -0.006(2) 0.002(2)
C22 0.026(3) 0.049(3) 0.028(3) -0.004(3) -0.000(2) 0.004(2)
C23 0.027(3) 0.029(3) 0.022(2) 0.003(2) -0.0051(19) 0.0022(18)
C24 0.027(3) 0.035(3) 0.029(3) 0.011(2) 0.001(2) 0.0020(19)
C25 0.035(3) 0.030(3) 0.032(3) 0.001(3) 0.005(2) 0.005(2)
C26 0.026(3) 0.035(3) 0.021(2) 0.002(2) 0.0050(18) -0.0037(19)
C27 0.035(3) 0.039(3) 0.041(3) 0.012(3) -0.001(3) -0.010(3)
C28 0.030(3) 0.049(3) 0.031(3) 0.004(3) -0.005(2) -0.009(3)

loop_
_atom_type_symbol
_atom_type_description
_atom_type_scat_dispersion_real
_atom_type_scat_dispersion_imag
_atom_type_scat_source
C C 0.0033 0.0016
;
International Tables for Crystallography
(1992, Vol. C, Tables 4.2.6.8 and 6.1.1.4)
;
H H 0.0000 0.0000
;
International Tables for Crystallography
(1992, Vol. C, Table 6.1.1.4)
;
Cl Cl 0.1484 0.1585
;
International Tables for Crystallography
(1992, Vol. C, Tables 4.2.6.8 and 6.1.1.4)
;
Fe Fe 0.3463 0.8444
;
International Tables for Crystallography
(1992, Vol. C, Tables 4.2.6.8 and 6.1.1.4)
;
P P 0.1023 0.0942
;
International Tables for Crystallography
(1992, Vol. C, Tables 4.2.6.8 and 6.1.1.4)
;
N N 0.0061 0.0033
;
International Tables for Crystallography
(1992, Vol. C, Tables 4.2.6.8 and 6.1.1.4)
;

loop_
_geom_angle_atom_site_label_1
_geom_angle_atom_site_label_2
_geom_angle_atom_site_label_3
_geom_angle
_geom_angle_publ_flag
C13 Fe1 C14 41.07(18) yes
C13 Fe1 C15 68.80(19) yes
C13 Fe1 C16 68.93(18) yes
C13 Fe1 C17 41.39(18) yes
C13 Fe1 C18 110.59(18) yes
C13 Fe1 C19 123.11(17) yes
C13 Fe1 C20 156.36(18) yes
C13 Fe1 C21 162.62(18) yes
C13 Fe1 C22 127.26(18) yes
C14 Fe1 C15 40.73(19) yes
C14 Fe1 C16 68.58(19) yes
C14 Fe1 C17 69.08(19) yes
C14 Fe1 C18 129.49(19) yes
C14 Fe1 C19 110.72(18) yes
C14 Fe1 C20 120.32(19) yes
C14 Fe1 C21 152.74(18) yes
C14 Fe1 C22 166.26(18) yes
C15 Fe1 C16 40.5(2) yes
C15 Fe1 C17 68.5(2) yes
C15 Fe1 C18 165.7(2) yes
C15 Fe1 C19 127.3(2) yes
C15 Fe1 C20 106.5(2) yes
C15 Fe1 C21 116.7(2) yes
C15 Fe1 C22 151.2(2) yes
C16 Fe1 C17 40.63(19) yes
C16 Fe1 C18 153.6(2) yes
C16 Fe1 C19 162.11(19) yes
C16 Fe1 C20 123.41(19) yes
C16 Fe1 C21 103.95(19) yes
C16 Fe1 C22 117.2(2) yes
C17 Fe1 C18 121.19(19) yes
C17 Fe1 C19 157.08(18) yes
C17 Fe1 C20 160.36(18) yes
C17 Fe1 C21 123.14(19) yes
C17 Fe1 C22 106.59(19) yes
C18 Fe1 C19 40.16(18) yes
C18 Fe1 C20 67.99(18) yes
C18 Fe1 C21 68.37(19) yes
C18 Fe1 C22 40.67(19) yes
C19 Fe1 C20 40.35(18) yes
C19 Fe1 C21 68.10(18) yes
C19 Fe1 C22 67.88(19) yes
C20 Fe1 C21 40.67(18) yes
C20 Fe1 C22 68.15(19) yes
C21 Fe1 C22 40.62(18) yes
P9 P1 C1 89.23(14) yes
P9 P1 C13 102.03(15) yes
C1 P1 C13 100.5(2) yes
P1 P9 C9 98.96(14) yes
P1 P9 C23 118.65(15) yes
P1 P9 C26 107.65(15) yes
C9 P9 C23 112.3(2) yes
C9 P9 C26 109.2(2) yes
C23 P9 C26 109.37(19) yes
P1 C1 C2 124.7(4) yes
P1 C1 C10 117.3(3) yes
C2 C1 C10 118.0(4) yes
C1 C2 C3 122.2(4) yes
C2 C3 C4 120.0(4) yes
C3 C4 C5 118.0(4) yes
C3 C4 C11 134.5(4) yes
C5 C4 C11 107.5(4) yes
C4 C5 C6 113.6(4) yes
C4 C5 C10 122.9(4) yes
C6 C5 C10 123.4(4) yes
C5 C6 C7 118.6(4) yes
C5 C6 C12 108.0(4) yes
C7 C6 C12 133.4(5) yes
C6 C7 C8 119.2(4) yes
C7 C8 C9 122.0(4) yes
P9 C9 C8 130.2(3) yes
P9 C9 C10 110.5(3) yes
C8 C9 C10 119.2(4) yes
C1 C10 C5 118.9(4) yes
C1 C10 C9 123.5(4) yes
C5 C10 C9 117.6(4) yes
C4 C11 C12 105.9(4) yes
C6 C12 C11 104.9(4) yes
Fe1 C13 P1 124.2(3) yes
Fe1 C13 C14 69.3(3) yes
Fe1 C13 C17 68.6(3) yes
P1 C13 C14 129.1(4) yes
P1 C13 C17 124.0(4) yes
C14 C13 C17 106.8(4) yes
Fe1 C14 C13 69.7(3) yes
Fe1 C14 C15 69.6(3) yes
C13 C14 C15 108.0(4) yes
Fe1 C15 C14 69.7(3) yes
Fe1 C15 C16 70.0(3) yes
C14 C15 C16 108.7(5) yes
Fe1 C16 C15 69.5(3) yes
Fe1 C16 C17 69.0(3) yes
C15 C16 C17 108.1(4) yes
Fe1 C17 C13 70.0(3) yes
Fe1 C17 C16 70.4(3) yes
C13 C17 C16 108.5(4) yes
Fe1 C18 C19 70.3(3) yes
Fe1 C18 C22 69.1(3) yes
C19 C18 C22 107.7(4) yes
Fe1 C19 C18 69.6(3) yes
Fe1 C19 C20 68.9(3) yes
C18 C19 C20 108.0(4) yes
Fe1 C20 C19 70.7(3) yes
Fe1 C20 C21 69.8(3) yes
C19 C20 C21 108.5(4) yes
Fe1 C21 C20 69.5(3) yes
Fe1 C21 C22 69.5(3) yes
C20 C21 C22 107.4(4) yes
Fe1 C22 C18 70.2(3) yes
Fe1 C22 C21 69.9(3) yes
C18 C22 C21 108.4(4) yes
P9 C23 C24 112.4(3) yes
P9 C23 C25 111.2(3) yes
C24 C23 C25 113.2(4) yes
P9 C26 C27 110.6(3) yes
P9 C26 C28 111.4(3) yes
C27 C26 C28 111.2(4) yes
N31 C32 C33 162(3) yes
C1 C2 H2 118.912 no
C3 C2 H2 118.903 no
C2 C3 H3 120.021 no
C4 C3 H3 120.025 no
C6 C7 H7 120.399 no
C8 C7 H7 120.385 no
C7 C8 H8 118.990 no
C9 C8 H8 118.981 no
C4 C11 H11A 110.542 no
C4 C11 H11B 110.556 no
C12 C11 H11A 110.551 no
C12 C11 H11B 110.553 no
H11A C11 H11B 108.701 no
C6 C12 H12A 110.774 no
C6 C12 H12B 110.762 no
C11 C12 H12A 110.772 no
C11 C12 H12B 110.768 no
H12A C12 H12B 108.841 no
Fe1 C14 H14 126.310 no
C13 C14 H14 126.016 no
C15 C14 H14 126.000 no
Fe1 C15 H15 126.239 no
C14 C15 H15 125.649 no
C16 C15 H15 125.646 no
Fe1 C16 H16 127.069 no
C15 C16 H16 125.972 no
C17 C16 H16 125.977 no
Fe1 C17 H17 125.442 no
C13 C17 H17 125.767 no
C16 C17 H17 125.764 no
Fe1 C18 H18 126.063 no
C19 C18 H18 126.134 no
C22 C18 H18 126.131 no
Fe1 C19 H19 127.084 no
C18 C19 H19 125.983 no
C20 C19 H19 125.969 no
Fe1 C20 H20 125.281 no
C19 C20 H20 125.758 no
C21 C20 H20 125.775 no
Fe1 C21 H21 126.230 no
C20 C21 H21 126.311 no
C22 C21 H21 126.314 no
Fe1 C22 H22 125.675 no
C18 C22 H22 125.817 no
C21 C22 H22 125.821 no
P9 C23 H23 106.538 no
C24 C23 H23 106.537 no
C25 C23 H23 106.533 no
C23 C24 H24A 109.466 no
C23 C24 H24B 109.462 no
C23 C24 H24C 109.474 no
H24A C24 H24B 109.471 no
H24A C24 H24C 109.483 no
H24B C24 H24C 109.471 no
C23 C25 H25A 109.474 no
C23 C25 H25B 109.471 no
C23 C25 H25C 109.465 no
H25A C25 H25B 109.477 no
H25A C25 H25C 109.467 no
H25B C25 H25C 109.474 no
P9 C26 H26 107.837 no
C27 C26 H26 107.831 no
C28 C26 H26 107.838 no
C26 C27 H27A 109.469 no
C26 C27 H27B 109.465 no
C26 C27 H27C 109.469 no
H27A C27 H27B 109.474 no
H27A C27 H27C 109.477 no
H27B C27 H27C 109.474 no
C26 C28 H28A 109.475 no
C26 C28 H28B 109.483 no
C26 C28 H28C 109.468 no
H28A C28 H28B 109.468 no
H28A C28 H28C 109.465 no
H28B C28 H28C 109.469 no
C32 C33 H33A 109.471 no
C32 C33 H33B 109.463 no
C32 C33 H33C 109.472 no
H33A C33 H33B 109.470 no
H33A C33 H33C 109.477 no
H33B C33 H33C 109.474 no

loop_
_geom_bond_atom_site_label_1
_geom_bond_atom_site_label_2
_geom_bond_distance
_geom_bond_publ_flag
Fe1 C13 2.048(4) yes
Fe1 C14 2.042(5) yes
Fe1 C15 2.041(6) yes
Fe1 C16 2.047(5) yes
Fe1 C17 2.029(5) yes
Fe1 C18 2.056(5) yes
Fe1 C19 2.065(5) yes
Fe1 C20 2.042(5) yes
Fe1 C21 2.046(5) yes
Fe1 C22 2.041(5) yes
P1 P9 2.2483(17) yes
P1 C1 1.842(5) yes
P1 C13 1.803(5) yes
P9 C9 1.791(5) yes
P9 C23 1.822(5) yes
P9 C26 1.830(5) yes
C1 C2 1.387(6) yes
C1 C10 1.419(6) yes
C2 C3 1.424(6) yes
C3 C4 1.374(7) yes
C4 C5 1.410(6) yes
C4 C11 1.506(7) yes
C5 C6 1.405(7) yes
C5 C10 1.396(6) yes
C6 C7 1.389(6) yes
C6 C12 1.513(7) yes
C7 C8 1.419(6) yes
C8 C9 1.388(7) yes
C9 C10 1.430(6) yes
C11 C12 1.553(7) yes
C13 C14 1.435(7) yes
C13 C17 1.441(6) yes
C14 C15 1.421(7) yes
C15 C16 1.414(8) yes
C16 C17 1.415(7) yes
C18 C19 1.415(7) yes
C18 C22 1.424(7) yes
C19 C20 1.416(7) yes
C20 C21 1.420(7) yes
C21 C22 1.418(7) yes
C23 C24 1.521(7) yes
C23 C25 1.525(7) yes
C26 C27 1.517(7) yes
C26 C28 1.528(6) yes
N31 C32 0.83(4) yes
C32 C33 1.72(4) yes
C2 H2 0.950 no
C3 H3 0.950 no
C7 H7 0.950 no
C8 H8 0.950 no
C11 H11A 0.990 no
C11 H11B 0.990 no
C12 H12A 0.990 no
C12 H12B 0.990 no
C14 H14 0.950 no
C15 H15 0.950 no
C16 H16 0.950 no
C17 H17 0.950 no
C18 H18 0.950 no
C19 H19 0.950 no
C20 H20 0.950 no
C21 H21 0.950 no
C22 H22 0.950 no
C23 H23 1.000 no
C24 H24A 0.980 no
C24 H24B 0.980 no
C24 H24C 0.980 no
C25 H25A 0.980 no
C25 H25B 0.980 no
C25 H25C 0.980 no
C26 H26 1.000 no
C27 H27A 0.980 no
C27 H27B 0.980 no
C27 H27C 0.980 no
C28 H28A 0.980 no
C28 H28B 0.980 no
C28 H28C 0.980 no
C33 H33A 0.980 no
C33 H33B 0.980 no
C33 H33C 0.980 no

loop_
_geom_contact_atom_site_label_1
_geom_contact_atom_site_label_2
_geom_contact_distance
_geom_contact_publ_flag
_geom_contact_site_symmetry_2
P1 C27 3.405(5) no .
C1 C4 2.849(6) no .
C1 C14 3.126(6) no .
C2 C5 2.746(7) no .
C2 C13 3.560(6) no .
C3 C10 2.813(6) no .
C5 C8 2.753(6) no .
C6 C9 2.834(6) no .
C7 C10 2.839(7) no .
C8 C28 3.564(7) no .
C9 C24 3.289(6) no .
C9 C27 3.360(7) no .
C9 C28 3.399(6) no .
C13 C23 3.586(6) no .
C13 C24 3.508(7) no .
C23 C28 3.393(7) no .
C25 C26 3.464(6) no .
Cl1 C3 3.571(5) no .
Cl1 C16 3.598(5) no 2_656
Cl1 C23 3.566(5) no 4_454
P1 C7 3.564(5) no 1_455
C3 Cl1 3.571(5) no .
C7 P1 3.564(5) no 1_655
C11 C33 3.542(17) no .
C14 C22 3.577(7) no 1_655
C16 Cl1 3.598(5) no 2_646
C18 C28 3.406(7) no 4_454
C19 C28 3.415(7) no 4_454
C22 C14 3.577(7) no 1_455
C23 Cl1 3.566(5) no 4_655
C28 C18 3.406(7) no 4_655
C28 C19 3.415(7) no 4_655
N31 N31 2.46(4) no 3_667
N31 C32 3.20(4) no 3_667
C32 N31 3.20(4) no 3_667
C32 C33 3.31(3) no 3_767
C33 C11 3.542(17) no .
C33 C32 3.31(3) no 3_767
C33 C33 3.10(3) no 3_767
P1 H2 2.9732 no .
P1 H25C 3.5622 no .
P1 H26 3.4937 no .
P1 H27B 3.0043 no .
P1 H27C 3.3961 no .
P1 H14 3.1937 no .
P1 H17 3.0919 no .
P1 H18 3.4888 no .
P9 H8 3.0534 no .
P9 H24A 2.9802 no .
P9 H24C 2.8843 no .
P9 H25A 2.7652 no .
P9 H25C 3.0789 no .
P9 H27B 3.0164 no .
P9 H27C 2.7894 no .
P9 H28B 2.9905 no .
P9 H28C 2.8586 no .
C1 H3 3.3087 no .
C1 H27C 3.2711 no .
C1 H14 2.8182 no .
C2 H14 3.1743 no .
C2 H18 3.5399 no .
C2 H19 3.2053 no .
C3 H11A 2.9733 no .
C3 H11B 2.9764 no .
C4 H2 3.2699 no .
C4 H12A 3.1108 no .
C4 H12B 3.1006 no .
C5 H3 3.2521 no .
C5 H7 3.2671 no .
C5 H11A 3.0182 no .
C5 H11B 3.0125 no .
C5 H12A 3.0287 no .
C5 H12B 3.0185 no .
C6 H8 3.2735 no .
C6 H11A 3.1009 no .
C6 H11B 3.0908 no .
C7 H12A 2.9789 no .
C7 H12B 2.9874 no .
C8 H23 3.5194 no .
C8 H24C 3.0195 no .
C8 H27C 3.5884 no .
C8 H28B 2.9372 no .
C9 H7 3.3067 no .
C9 H23 3.2435 no .
C9 H24A 3.5332 no .
C9 H24C 2.8205 no .
C9 H27C 2.8386 no .
C9 H28B 3.0485 no .
C9 H28C 3.5942 no .
C10 H2 3.2647 no .
C10 H8 3.2872 no .
C10 H27C 3.0235 no .
C10 H14 3.2826 no .
C11 H3 2.9159 no .
C12 H7 2.9233 no .
C13 H2 3.5571 no .
C13 H24A 2.7380 no .
C13 H25C 3.1248 no .
C13 H15 3.2263 no .
C13 H16 3.2347 no .
C13 H18 3.5283 no .
C14 H24A 2.7383 no .
C14 H16 3.2196 no .
C14 H17 3.2263 no .
C14 H19 3.5553 no .
C15 H24A 3.1246 no .
C15 H17 3.2055 no .
C15 H20 3.3873 no .
C16 H24A 3.3436 no .
C16 H25C 3.5837 no .
C16 H14 3.2190 no .
C16 H21 3.3336 no .
C17 H24A 3.1407 no .
C17 H25C 2.7664 no .
C17 H14 3.2277 no .
C17 H15 3.2051 no .
C17 H22 3.3842 no .
C18 H2 3.0940 no .
C18 H20 3.2066 no .
C18 H21 3.2222 no .
C19 H2 3.0338 no .
C19 H14 3.5339 no .
C19 H21 3.2184 no .
C19 H22 3.2087 no .
C20 H15 3.3982 no .
C20 H18 3.2083 no .
C20 H22 3.2047 no .
C21 H16 3.3477 no .
C21 H18 3.2209 no .
C21 H19 3.2176 no .
C22 H17 3.3804 no .
C22 H19 3.2103 no .
C22 H20 3.2042 no .
C23 H8 3.4050 no .
C23 H26 3.1022 no .
C23 H28C 2.9015 no .
C24 H25A 3.3668 no .
C24 H25B 2.8315 no .
C24 H25C 2.6603 no .
C25 H24A 2.7478 no .
C25 H24B 2.7341 no .
C25 H24C 3.3762 no .
C25 H26 3.1172 no .
C25 H28C 3.5633 no .
C25 H17 3.4837 no .
C26 H23 3.0096 no .
C26 H25A 2.9488 no .
C27 H28A 2.7380 no .
C27 H28B 2.6757 no .
C27 H28C 3.3524 no .
C28 H8 3.2042 no .
C28 H23 2.9456 no .
C28 H27A 2.5813 no .
C28 H27B 3.3357 no .
C28 H27C 2.8439 no .
H2 H3 2.3590 no .
H2 H14 3.4393 no .
H2 H18 2.6925 no .
H2 H19 2.5703 no .
H3 H11A 3.0382 no .
H3 H11B 3.0533 no .
H7 H8 2.3599 no .
H7 H12A 3.0467 no .
H7 H12B 3.0585 no .
H8 H23 3.0491 no .
H8 H24C 2.9250 no .
H8 H28B 2.6078 no .
H8 H28C 3.0998 no .
H11A H12A 2.7641 no .
H11A H12B 2.2516 no .
H11B H12A 2.2515 no .
H11B H12B 2.7713 no .
H23 H24A 2.8438 no .
H23 H24B 2.3175 no .
H23 H24C 2.3440 no .
H23 H25A 2.4267 no .
H23 H25B 2.2527 no .
H23 H25C 2.8362 no .
H23 H26 3.1863 no .
H23 H28B 3.3265 no .
H23 H28C 2.2431 no .
H24A H25A 3.5756 no .
H24A H25B 3.1733 no .
H24A H25C 2.5062 no .
H24A H14 3.0696 no .
H24B H25B 2.6756 no .
H24B H25C 2.8932 no .
H24C H25C 3.5709 no .
H25A H26 2.3776 no .
H25A H28C 3.2709 no .
H25C H17 2.5893 no .
H26 H27A 2.4421 no .
H26 H27B 2.2610 no .
H26 H27C 2.8411 no .
H26 H28A 2.3217 no .
H26 H28B 2.8599 no .
H26 H28C 2.3921 no .
H27A H28A 2.4565 no .
H27A H28B 2.7442 no .
H27A H28C 3.5143 no .
H27B H28A 3.5287 no .
H27C H28A 3.2310 no .
H27C H28B 2.6696 no .
H14 H15 2.5329 no .
H14 H19 3.4539 no .
H15 H16 2.5257 no .
H15 H20 3.2464 no .
H16 H17 2.5285 no .
H16 H21 3.1847 no .
H17 H22 3.2320 no .
H18 H19 2.5330 no .
H18 H22 2.5398 no .
H19 H20 2.5294 no .
H20 H21 2.5380 no .
H21 H22 2.5369 no .
N31 H33A 3.0586 no .
N31 H33B 2.9190 no .
N31 H33C 2.9954 no .
Cl1 H2 3.3653 no .
Cl1 H3 2.8155 no .
Cl1 H8 2.9530 no 4_454
Cl1 H11B 3.1929 no 1_455
Cl1 H12A 3.1673 no 1_455
Cl1 H23 2.6480 no 4_454
Cl1 H24C 3.5673 no 4_454
Cl1 H25A 3.0316 no 4_554
Cl1 H26 2.7439 no 4_554
Cl1 H27B 3.4099 no 4_554
Cl1 H28C 3.0131 no 4_454
Cl1 H16 2.6786 no 2_656
Cl1 H19 2.8321 no .
P1 H7 3.1786 no 1_455
P1 H8 3.4467 no 1_455
C1 H7 3.2347 no 1_455
C2 H7 3.2546 no 1_455
C2 H12A 3.0212 no 1_455
C2 H26 3.5931 no 4_554
C3 H12A 3.2563 no 1_455
C3 H25A 3.2041 no 4_554
C3 H26 3.0491 no 4_554
C3 H28A 3.4149 no 4_554
C3 H28C 3.5366 no 4_554
C3 H21 3.2644 no 2_656
C4 H25A 3.5755 no 4_554
C4 H28A 3.5009 no 4_554
C4 H28C 3.2728 no 4_554
C4 H21 3.4166 no 2_656
C4 H33A 3.2977 no .
C4 H33C 3.4637 no .
C5 H18 3.3411 no 1_655
C5 H33A 3.2537 no .
C5 H33B 3.3917 no 3_767
C6 H2 3.2938 no 1_655
C6 H18 3.2418 no 1_655
C6 H33A 3.0823 no .
C6 H33B 3.1479 no 3_767
C7 H2 3.2776 no 1_655
C7 H27B 3.2477 no 1_655
C7 H18 3.3056 no 1_655
C7 H33B 2.9789 no 3_767
C8 H27B 3.3277 no 1_655
C8 H18 3.4630 no 1_655
C8 H33B 3.0936 no 3_767
C9 H18 3.5908 no 1_655
C9 H33B 3.3672 no 3_767
C10 H18 3.5295 no 1_655
C10 H33B 3.5293 no 3_767
C11 H23 3.4710 no 4_554
C11 H25A 3.4686 no 4_554
C11 H25B 3.1684 no 4_554
C11 H28C 3.3280 no 4_554
C11 H15 2.8836 no 2_756
C11 H21 3.2204 no 2_656
C11 H33A 3.1137 no .
C11 H33C 3.1527 no .
C12 H2 3.2644 no 1_655
C12 H15 3.3205 no 2_756
C12 H33A 2.9561 no .
C14 H28A 3.2687 no 4_554
C14 H22 3.0198 no 1_655
C15 H11A 3.3001 no 2_746
C15 H11B 3.4547 no 2_746
C15 H24B 3.5138 no 3_757
C15 H25B 3.1803 no 3_757
C15 H22 3.1863 no 1_655
C16 H24B 2.8073 no 3_757
C16 H25B 3.5565 no 3_757
C16 H17 3.4676 no 3_657
C17 H24B 3.2027 no 3_757
C17 H24C 3.5780 no 1_455
C17 H17 3.1975 no 3_657
C18 H24C 3.4790 no 1_455
C18 H28A 2.9914 no 4_454
C18 H28B 3.2357 no 4_454
C18 H28C 3.4393 no 4_454
C18 H14 3.4571 no 1_455
C19 H27A 3.1048 no 4_554
C19 H27B 3.3705 no 4_554
C19 H28A 3.3927 no 4_454
C19 H28B 2.9330 no 4_454
C19 H28C 3.3712 no 4_454
C20 H27A 2.9476 no 4_554
C20 H27B 3.3793 no 4_554
C20 H28B 3.2743 no 4_454
C20 H33C 2.9517 no 2_646
C21 H11A 3.1072 no 2_646
C21 H25B 3.2598 no 3_657
C21 H33C 2.8194 no 2_646
C22 H24A 3.2772 no 1_455
C22 H24C 3.1587 no 1_455
C22 H25B 3.1366 no 3_657
C22 H28A 3.4147 no 4_454
C22 H14 3.1677 no 1_455
C22 H15 3.5450 no 1_455
C23 H11B 3.2091 no 4_555
C24 H24A 3.5954 no 3_757
C24 H24B 3.4374 no 3_757
C24 H25C 3.3953 no 3_757
C24 H16 3.4408 no 3_757
C24 H17 3.3829 no 1_655
C24 H22 2.7811 no 1_655
C25 H3 3.3437 no 4_555
C25 H11B 3.0130 no 4_555
C25 H24A 3.5737 no 3_757
C25 H24B 3.4257 no 3_757
C25 H16 3.5963 no 3_657
C25 H21 3.3008 no 3_657
C25 H22 3.2415 no 3_657
C26 H19 3.5387 no 4_555
C27 H7 3.3401 no 1_455
C27 H19 3.1271 no 4_555
C27 H20 3.0324 no 4_555
C27 H33B 3.5610 no 3_767
C28 H11B 3.5324 no 4_555
C28 H14 3.3439 no 4_555
C28 H18 3.5153 no 4_655
C28 H19 3.5194 no 4_655
H2 Cl1 3.3653 no .
H2 C6 3.2938 no 1_455
H2 C7 3.2776 no 1_455
H2 C12 3.2644 no 1_455
H2 H7 3.0545 no 1_455
H2 H12A 2.4958 no 1_455
H3 Cl1 2.8155 no .
H3 C25 3.3437 no 4_554
H3 H12A 2.9572 no 1_455
H3 H25A 2.4669 no 4_554
H3 H25B 3.4400 no 4_554
H3 H26 2.7035 no 4_554
H3 H21 2.7119 no 2_656
H7 P1 3.1786 no 1_655
H7 C1 3.2347 no 1_655
H7 C2 3.2546 no 1_655
H7 C27 3.3401 no 1_655
H7 H2 3.0545 no 1_655
H7 H27B 2.5898 no 1_655
H7 H27C 3.2397 no 1_655
H7 N31 3.1424 no 1_655
H7 N31 3.5739 no 3_767
H7 H33B 3.3544 no 3_767
H8 Cl1 2.9530 no 4_655
H8 P1 3.4467 no 1_655
H8 H27B 2.7359 no 1_655
H8 H19 3.4857 no 4_655
H8 H33B 3.5298 no 3_767
H11A C15 3.3001 no 2_756
H11A C21 3.1072 no 2_656
H11A H25A 3.4919 no 4_554
H11A H25B 2.9426 no 4_554
H11A H15 2.3855 no 2_756
H11A H21 2.4930 no 2_656
H11A C33 2.9582 no .
H11A H33A 2.7375 no .
H11A H33C 2.3732 no .
H11B Cl1 3.1929 no 1_655
H11B C15 3.4547 no 2_756
H11B C23 3.2091 no 4_554
H11B C25 3.0130 no 4_554
H11B C28 3.5324 no 4_554
H11B H23 2.4971 no 4_554
H11B H25A 2.9254 no 4_554
H11B H25B 2.5661 no 4_554
H11B H28C 2.6429 no 4_554
H11B H15 2.7506 no 2_756
H11B H16 3.4935 no 2_756
H11B H21 3.4746 no 2_656
H12A Cl1 3.1673 no 1_655
H12A C2 3.0212 no 1_655
H12A C3 3.2563 no 1_655
H12A H2 2.4958 no 1_655
H12A H3 2.9572 no 1_655
H12A H15 3.3847 no 2_756
H12B H15 3.1148 no 2_756
H12B H20 3.3921 no 2_756
H12B N31 3.2940 no 1_655
H12B N31 3.2630 no 3_767
H12B C32 3.4630 no 3_767
H12B C33 3.2654 no .
H12B H33A 2.4605 no .
H12B H33C 3.2463 no .
H23 Cl1 2.6480 no 4_655
H23 C11 3.4710 no 4_555
H23 H11B 2.4971 no 4_555
H23 H16 3.2178 no 3_757
H24A C22 3.2772 no 1_655
H24A C24 3.5954 no 3_757
H24A C25 3.5737 no 3_757
H24A H24A 3.4932 no 3_757
H24A H24B 2.9207 no 3_757
H24A H25B 3.0762 no 3_757
H24A H25C 3.2618 no 3_757
H24A H22 2.3648 no 1_655
H24B C15 3.5138 no 3_757
H24B C16 2.8073 no 3_757
H24B C17 3.2027 no 3_757
H24B C24 3.4374 no 3_757
H24B C25 3.4257 no 3_757
H24B H24A 2.9207 no 3_757
H24B H24B 3.1592 no 3_757
H24B H25B 3.3560 no 3_757
H24B H25C 2.7275 no 3_757
H24B H16 2.6759 no 3_757
H24B H17 2.9371 no 1_655
H24B H17 3.3882 no 3_757
H24B H22 3.0502 no 1_655
H24C Cl1 3.5673 no 4_655
H24C C17 3.5780 no 1_655
H24C C18 3.4790 no 1_655
H24C C22 3.1587 no 1_655
H24C H17 2.9493 no 1_655
H24C H18 3.1801 no 1_655
H24C H22 2.5106 no 1_655
H25A Cl1 3.0316 no 4_555
H25A C3 3.2041 no 4_555
H25A C4 3.5755 no 4_555
H25A C11 3.4686 no 4_555
H25A H3 2.4669 no 4_555
H25A H11A 3.4919 no 4_555
H25A H11B 2.9254 no 4_555
H25A H16 3.1858 no 3_657
H25A H21 3.0167 no 3_657
H25B C11 3.1684 no 4_555
H25B C15 3.1803 no 3_757
H25B C16 3.5565 no 3_757
H25B C21 3.2598 no 3_657
H25B C22 3.1366 no 3_657
H25B H3 3.4400 no 4_555
H25B H11A 2.9426 no 4_555
H25B H11B 2.5661 no 4_555
H25B H24A 3.0762 no 3_757
H25B H24B 3.3560 no 3_757
H25B H15 2.9452 no 3_757
H25B H21 2.8089 no 3_657
H25B H22 2.5376 no 3_657
H25C C24 3.3953 no 3_757
H25C H24A 3.2618 no 3_757
H25C H24B 2.7275 no 3_757
H25C H16 3.1999 no 3_657
H25C H17 3.1384 no 3_657
H25C H22 3.1309 no 3_657
H26 Cl1 2.7439 no 4_555
H26 C2 3.5931 no 4_555
H26 C3 3.0491 no 4_555
H26 H3 2.7035 no 4_555
H26 H19 2.9851 no 4_555
H27A C19 3.1048 no 4_555
H27A C20 2.9476 no 4_555
H27A H14 3.2036 no 4_555
H27A H15 3.3555 no 4_555
H27A H19 2.7451 no 4_555
H27A H20 2.4061 no 4_555
H27B Cl1 3.4099 no 4_555
H27B C7 3.2477 no 1_455
H27B C8 3.3277 no 1_455
H27B C19 3.3705 no 4_555
H27B C20 3.3793 no 4_555
H27B H7 2.5898 no 1_455
H27B H8 2.7359 no 1_455
H27B H19 2.8260 no 4_555
H27B H20 2.8439 no 4_555
H27C H7 3.2397 no 1_455
H27C H20 3.4844 no 4_555
H27C N31 3.3288 no .
H27C C32 3.4809 no .
H27C C33 3.3279 no 3_767
H27C H33A 3.3687 no 3_767
H27C H33B 2.7219 no 3_767
H27C H33C 3.3872 no 3_767
H28A C3 3.4149 no 4_555
H28A C4 3.5009 no 4_555
H28A C14 3.2687 no 4_555
H28A C18 2.9914 no 4_655
H28A C19 3.3927 no 4_655
H28A C22 3.4147 no 4_655
H28A H14 2.3770 no 4_555
H28A H18 3.0240 no 4_655
H28B C18 3.2357 no 4_655
H28B C19 2.9330 no 4_655
H28B C20 3.2743 no 4_655
H28B H18 3.5954 no 4_655
H28B H19 3.0849 no 4_655
H28B H33B 3.1539 no 3_767
H28B H33C 3.1317 no 3_767
H28C Cl1 3.0131 no 4_655
H28C C3 3.5366 no 4_555
H28C C4 3.2728 no 4_555
H28C C11 3.3280 no 4_555
H28C C18 3.4393 no 4_655
H28C C19 3.3712 no 4_655
H28C H11B 2.6429 no 4_555
H28C H18 3.3759 no 4_655
H28C H19 3.2392 no 4_655
H14 C18 3.4571 no 1_655
H14 C22 3.1677 no 1_655
H14 C28 3.3439 no 4_554
H14 H27A 3.2036 no 4_554
H14 H28A 2.3770 no 4_554
H14 H18 3.3777 no 1_655
H14 H22 2.8207 no 1_655
H15 C11 2.8836 no 2_746
H15 C12 3.3205 no 2_746
H15 C22 3.5450 no 1_655
H15 H11A 2.3855 no 2_746
H15 H11B 2.7506 no 2_746
H15 H12A 3.3847 no 2_746
H15 H12B 3.1148 no 2_746
H15 H25B 2.9452 no 3_757
H15 H27A 3.3555 no 4_554
H15 H22 3.1276 no 1_655
H16 Cl1 2.6786 no 2_646
H16 C24 3.4408 no 3_757
H16 C25 3.5963 no 3_657
H16 H11B 3.4935 no 2_746
H16 H23 3.2178 no 3_757
H16 H24B 2.6759 no 3_757
H16 H25A 3.1858 no 3_657
H16 H25C 3.1999 no 3_657
H16 H17 3.1338 no 3_657
H17 C16 3.4676 no 3_657
H17 C17 3.1975 no 3_657
H17 C24 3.3829 no 1_455
H17 H24B 2.9371 no 1_455
H17 H24B 3.3882 no 3_757
H17 H24C 2.9493 no 1_455
H17 H25C 3.1384 no 3_657
H17 H16 3.1338 no 3_657
H17 H17 2.5735 no 3_657
H18 C5 3.3411 no 1_455
H18 C6 3.2418 no 1_455
H18 C7 3.3056 no 1_455
H18 C8 3.4630 no 1_455
H18 C9 3.5908 no 1_455
H18 C10 3.5295 no 1_455
H18 C28 3.5153 no 4_454
H18 H24C 3.1801 no 1_455
H18 H28A 3.0240 no 4_454
H18 H28B 3.5954 no 4_454
H18 H28C 3.3759 no 4_454
H18 H14 3.3777 no 1_455
H19 Cl1 2.8321 no .
H19 C26 3.5387 no 4_554
H19 C27 3.1271 no 4_554
H19 C28 3.5194 no 4_454
H19 H8 3.4857 no 4_454
H19 H26 2.9851 no 4_554
H19 H27A 2.7451 no 4_554
H19 H27B 2.8260 no 4_554
H19 H28B 3.0849 no 4_454
H19 H28C 3.2392 no 4_454
H20 C27 3.0324 no 4_554
H20 H12B 3.3921 no 2_746
H20 H27A 2.4061 no 4_554
H20 H27B 2.8439 no 4_554
H20 H27C 3.4844 no 4_554
H20 N31 3.4627 no 2_646
H20 C32 3.3449 no 2_646
H20 C33 3.4795 no 2_646
H20 H33C 2.9313 no 2_646
H21 C3 3.2644 no 2_646
H21 C4 3.4166 no 2_646
H21 C11 3.2204 no 2_646
H21 C25 3.3008 no 3_657
H21 H3 2.7119 no 2_646
H21 H11A 2.4930 no 2_646
H21 H11B 3.4746 no 2_646
H21 H25A 3.0167 no 3_657
H21 H25B 2.8089 no 3_657
H21 C33 3.5464 no 2_646
H21 H33C 2.6814 no 2_646
H22 C14 3.0198 no 1_455
H22 C15 3.1863 no 1_455
H22 C24 2.7811 no 1_455
H22 C25 3.2415 no 3_657
H22 H24A 2.3648 no 1_455
H22 H24B 3.0502 no 1_455
H22 H24C 2.5106 no 1_455
H22 H25B 2.5376 no 3_657
H22 H25C 3.1309 no 3_657
H22 H14 2.8207 no 1_455
H22 H15 3.1276 no 1_455
N31 H7 3.1424 no 1_455
N31 H7 3.5739 no 3_767
N31 H12B 3.2940 no 1_455
N31 H12B 3.2630 no 3_767
N31 H27C 3.3288 no .
N31 H20 3.4627 no 2_656
N31 H33A 3.0227 no 3_767
N31 H33B 3.5539 no 3_767
C32 H12B 3.4630 no 3_767
C32 H27C 3.4809 no .
C32 H20 3.3449 no 2_656
C32 H33A 2.6551 no 3_767
C32 H33B 3.1159 no 3_767
C33 H11A 2.9582 no .
C33 H12B 3.2654 no .
C33 H27C 3.3279 no 3_767
C33 H20 3.4795 no 2_656
C33 H21 3.5464 no 2_656
C33 H33A 2.6133 no 3_767
C33 H33B 3.0803 no 3_767
H33A C4 3.2977 no .
H33A C5 3.2537 no .
H33A C6 3.0823 no .
H33A C11 3.1137 no .
H33A C12 2.9561 no .
H33A H11A 2.7375 no .
H33A H12B 2.4605 no .
H33A H27C 3.3687 no 3_767
H33A N31 3.0227 no 3_767
H33A C32 2.6551 no 3_767
H33A C33 2.6133 no 3_767
H33A H33A 2.4418 no 3_767
H33A H33B 2.4617 no 3_767
H33A H33C 3.5929 no 3_767
H33B C5 3.3917 no 3_767
H33B C6 3.1479 no 3_767
H33B C7 2.9789 no 3_767
H33B C8 3.0936 no 3_767
H33B C9 3.3672 no 3_767
H33B C10 3.5293 no 3_767
H33B C27 3.5610 no 3_767
H33B H7 3.3544 no 3_767
H33B H8 3.5298 no 3_767
H33B H27C 2.7219 no 3_767
H33B H28B 3.1539 no 3_767
H33B N31 3.5539 no 3_767
H33B C32 3.1159 no 3_767
H33B C33 3.0803 no 3_767
H33B H33A 2.4617 no 3_767
H33B H33B 3.3586 no 3_767
H33C C4 3.4637 no .
H33C C11 3.1527 no .
H33C C20 2.9517 no 2_656
H33C C21 2.8194 no 2_656
H33C H11A 2.3732 no .
H33C H12B 3.2463 no .
H33C H27C 3.3872 no 3_767
H33C H28B 3.1317 no 3_767
H33C H20 2.9313 no 2_656
H33C H21 2.6814 no 2_656
H33C H33A 3.5929 no 3_767

loop_
_geom_torsion_atom_site_label_1
_geom_torsion_atom_site_label_2
_geom_torsion_atom_site_label_3
_geom_torsion_atom_site_label_4
_geom_torsion
_geom_torsion_publ_flag
C13 Fe1 C14 C13 -0.00(18) no
C13 Fe1 C14 C15 119.3(3) no
C14 Fe1 C13 P1 123.9(4) no
C14 Fe1 C13 C14 0.00(19) no
C14 Fe1 C13 C17 -118.7(3) no
C13 Fe1 C15 C14 -37.92(18) no
C13 Fe1 C15 C16 82.0(2) no
C15 Fe1 C13 P1 161.5(4) no
C15 Fe1 C13 C14 37.62(18) no
C15 Fe1 C13 C17 -81.1(2) no
C13 Fe1 C16 C15 -81.6(2) no
C13 Fe1 C16 C17 38.22(19) no
C16 Fe1 C13 P1 -155.0(4) no
C16 Fe1 C13 C14 81.2(2) no
C16 Fe1 C13 C17 -37.53(19) no
C13 Fe1 C17 C13 -0.00(19) no
C13 Fe1 C17 C16 -119.2(4) no
C17 Fe1 C13 P1 -117.4(4) no
C17 Fe1 C13 C14 118.7(3) no
C17 Fe1 C13 C17 -0.0(2) no
C13 Fe1 C18 C19 117.37(19) no
C13 Fe1 C18 C22 -123.73(18) no
C18 Fe1 C13 P1 -3.2(4) no
C18 Fe1 C13 C14 -127.08(18) no
C18 Fe1 C13 C17 114.24(19) no
C13 Fe1 C19 C18 -83.0(3) no
C13 Fe1 C19 C20 157.16(18) no
C19 Fe1 C13 P1 40.0(4) no
C19 Fe1 C13 C14 -83.9(3) no
C19 Fe1 C13 C17 157.38(18) no
C13 Fe1 C20 C19 -54.2(6) no
C13 Fe1 C20 C21 -173.3(4) no
C20 Fe1 C13 P1 78.8(6) no
C20 Fe1 C13 C14 -45.1(5) no
C20 Fe1 C13 C17 -163.8(4) no
C13 Fe1 C22 C18 78.0(3) no
C13 Fe1 C22 C21 -162.73(16) no
C22 Fe1 C13 P1 -46.1(4) no
C22 Fe1 C13 C14 -170.00(18) no
C22 Fe1 C13 C17 71.3(3) no
C14 Fe1 C15 C14 -0.00(19) no
C14 Fe1 C15 C16 119.9(4) no
C15 Fe1 C14 C13 -119.3(4) no
C15 Fe1 C14 C15 -0.0(3) no
C14 Fe1 C16 C15 -37.42(18) no
C14 Fe1 C16 C17 82.4(2) no
C16 Fe1 C14 C13 -82.1(2) no
C16 Fe1 C14 C15 37.19(19) no
C14 Fe1 C17 C13 38.10(18) no
C14 Fe1 C17 C16 -81.1(2) no
C17 Fe1 C14 C13 -38.39(18) no
C17 Fe1 C14 C15 80.9(2) no
C14 Fe1 C18 C19 74.6(3) no
C14 Fe1 C18 C22 -166.50(17) no
C18 Fe1 C14 C13 75.4(3) no
C18 Fe1 C14 C15 -165.30(18) no
C14 Fe1 C19 C18 -127.30(19) no
C14 Fe1 C19 C20 112.9(2) no
C19 Fe1 C14 C13 117.06(19) no
C19 Fe1 C14 C15 -123.64(18) no
C14 Fe1 C20 C19 -86.8(3) no
C14 Fe1 C20 C21 154.09(18) no
C20 Fe1 C14 C13 160.78(17) no
C20 Fe1 C14 C15 -79.9(3) no
C14 Fe1 C21 C20 -55.4(5) no
C14 Fe1 C21 C22 -174.1(3) no
C21 Fe1 C14 C13 -160.8(3) no
C21 Fe1 C14 C15 -41.5(5) no
C15 Fe1 C16 C15 0.0(2) no
C15 Fe1 C16 C17 119.8(4) no
C16 Fe1 C15 C14 -119.9(4) no
C16 Fe1 C15 C16 0.0(2) no
C15 Fe1 C17 C13 81.9(3) no
C15 Fe1 C17 C16 -37.2(2) no
C17 Fe1 C15 C14 -82.5(2) no
C17 Fe1 C15 C16 37.38(18) no
C15 Fe1 C19 C18 -170.38(19) no
C15 Fe1 C19 C20 69.8(3) no
C19 Fe1 C15 C14 78.3(3) no
C19 Fe1 C15 C16 -161.84(18) no
C15 Fe1 C20 C19 -128.9(2) no
C15 Fe1 C20 C21 112.0(2) no
C20 Fe1 C15 C14 117.6(2) no
C20 Fe1 C15 C16 -122.5(2) no
C15 Fe1 C21 C20 -84.4(3) no
C15 Fe1 C21 C22 156.95(19) no
C21 Fe1 C15 C14 160.14(18) no
C21 Fe1 C15 C16 -80.0(3) no
C15 Fe1 C22 C18 -165.8(3) no
C15 Fe1 C22 C21 -46.6(5) no
C22 Fe1 C15 C14 -167.9(3) no
C22 Fe1 C15 C16 -48.0(5) no
C16 Fe1 C17 C13 119.2(4) no
C16 Fe1 C17 C16 0.0(3) no
C17 Fe1 C16 C15 -119.8(4) no
C17 Fe1 C16 C17 0.0(2) no
C16 Fe1 C18 C19 -158.8(4) no
C16 Fe1 C18 C22 -39.8(5) no
C18 Fe1 C16 C15 -175.7(3) no
C18 Fe1 C16 C17 -55.9(5) no
C16 Fe1 C20 C19 -169.9(2) no
C16 Fe1 C20 C21 71.0(3) no
C20 Fe1 C16 C15 75.6(3) no
C20 Fe1 C16 C17 -164.56(19) no
C16 Fe1 C21 C20 -125.6(2) no
C16 Fe1 C21 C22 115.8(2) no
C21 Fe1 C16 C15 115.0(2) no
C21 Fe1 C16 C17 -125.1(2) no
C16 Fe1 C22 C18 161.34(18) no
C16 Fe1 C22 C21 -79.4(3) no
C22 Fe1 C16 C15 156.26(18) no
C22 Fe1 C16 C17 -83.9(3) no
C17 Fe1 C18 C19 162.19(18) no
C17 Fe1 C18 C22 -78.9(3) no
C18 Fe1 C17 C13 -86.3(3) no
C18 Fe1 C17 C16 154.56(18) no
C17 Fe1 C19 C18 -42.2(6) no
C17 Fe1 C19 C20 -162.1(4) no
C19 Fe1 C17 C13 -55.8(6) no
C19 Fe1 C17 C16 -175.0(4) no
C17 Fe1 C21 C20 -165.05(18) no
C17 Fe1 C21 C22 76.3(3) no
C21 Fe1 C17 C13 -169.41(18) no
C21 Fe1 C17 C16 71.4(3) no
C17 Fe1 C22 C18 118.85(19) no
C17 Fe1 C22 C21 -121.92(19) no
C22 Fe1 C17 C13 -128.1(2) no
C22 Fe1 C17 C16 112.7(2) no
C18 Fe1 C19 C18 0.0(2) no
C18 Fe1 C19 C20 -119.8(4) no
C19 Fe1 C18 C19 0.00(19) no
C19 Fe1 C18 C22 118.9(3) no
C18 Fe1 C20 C19 37.11(19) no
C18 Fe1 C20 C21 -82.0(2) no
C20 Fe1 C18 C19 -37.28(18) no
C20 Fe1 C18 C22 81.6(2) no
C18 Fe1 C21 C20 81.0(2) no
C18 Fe1 C21 C22 -37.72(18) no
C21 Fe1 C18 C19 -81.2(2) no
C21 Fe1 C18 C22 37.67(18) no
C18 Fe1 C22 C18 0.00(19) no
C18 Fe1 C22 C21 119.2(4) no
C22 Fe1 C18 C19 -118.9(3) no
C22 Fe1 C18 C22 0.00(19) no
C19 Fe1 C20 C19 0.0(2) no
C19 Fe1 C20 C21 -119.1(4) no
C20 Fe1 C19 C18 119.8(4) no
C20 Fe1 C19 C20 0.0(2) no
C19 Fe1 C21 C20 37.57(18) no
C19 Fe1 C21 C22 -81.1(2) no
C21 Fe1 C19 C18 82.0(2) no
C21 Fe1 C19 C20 -37.86(18) no
C19 Fe1 C22 C18 -37.55(17) no
C19 Fe1 C22 C21 81.7(2) no
C22 Fe1 C19 C18 38.02(18) no
C22 Fe1 C19 C20 -81.8(2) no
C20 Fe1 C21 C20 -0.0(2) no
C20 Fe1 C21 C22 -118.7(4) no
C21 Fe1 C20 C19 119.1(4) no
C21 Fe1 C20 C21 -0.0(2) no
C20 Fe1 C22 C18 -81.2(2) no
C20 Fe1 C22 C21 38.02(18) no
C22 Fe1 C20 C19 81.1(3) no
C22 Fe1 C20 C21 -37.98(19) no
C21 Fe1 C22 C18 -119.2(4) no
C21 Fe1 C22 C21 -0.0(2) no
C22 Fe1 C21 C20 118.7(4) no
C22 Fe1 C21 C22 -0.0(2) no
P9 P1 C1 C2 -175.4(3) no
P9 P1 C1 C10 3.7(3) no
C1 P1 P9 C9 -5.46(14) no
C1 P1 P9 C23 -127.10(15) no
C1 P1 P9 C26 108.11(14) no
P9 P1 C13 Fe1 -175.7(2) no
P9 P1 C13 C14 -85.7(4) no
P9 P1 C13 C17 98.5(3) no
C13 P1 P9 C9 95.12(15) no
C13 P1 P9 C23 -26.52(17) no
C13 P1 P9 C26 -151.31(15) no
C1 P1 C13 Fe1 -84.2(3) no
C1 P1 C13 C14 5.8(4) no
C1 P1 C13 C17 -170.0(3) no
C13 P1 C1 C2 82.5(4) no
C13 P1 C1 C10 -98.4(3) no
P1 P9 C9 C8 -177.4(4) no
P1 P9 C9 C10 6.6(3) no
P1 P9 C23 C24 71.5(3) no
P1 P9 C23 C25 -56.5(3) no
P1 P9 C26 C27 -45.2(3) no
P1 P9 C26 C28 -169.42(19) no
C9 P9 C23 C24 -43.1(3) no
C9 P9 C23 C25 -171.1(2) no
C23 P9 C9 C8 -51.3(4) no
C23 P9 C9 C10 132.8(3) no
C9 P9 C26 C27 61.3(3) no
C9 P9 C26 C28 -62.9(3) no
C26 P9 C9 C8 70.3(4) no
C26 P9 C9 C10 -105.7(3) no
C23 P9 C26 C27 -175.4(3) no
C23 P9 C26 C28 60.4(3) no
C26 P9 C23 C24 -164.5(3) no
C26 P9 C23 C25 67.5(3) no
P1 C1 C2 C3 -179.5(3) no
P1 C1 C10 C5 179.2(3) no
P1 C1 C10 C9 0.3(6) no
C2 C1 C10 C5 -1.6(6) no
C2 C1 C10 C9 179.4(4) no
C10 C1 C2 C3 1.5(6) no
C1 C2 C3 C4 -0.1(6) no
C2 C3 C4 C5 -1.1(6) no
C2 C3 C4 C11 178.8(4) no
C3 C4 C5 C6 179.8(4) no
C3 C4 C5 C10 0.9(6) no
C3 C4 C11 C12 179.7(5) no
C5 C4 C11 C12 -0.5(5) no
C11 C4 C5 C6 -0.1(5) no
C11 C4 C5 C10 -179.0(4) no
C4 C5 C6 C7 -179.4(4) no
C4 C5 C6 C12 0.6(5) no
C4 C5 C10 C1 0.5(6) no
C4 C5 C10 C9 179.5(4) no
C6 C5 C10 C1 -178.4(4) no
C6 C5 C10 C9 0.7(6) no
C10 C5 C6 C7 -0.4(7) no
C10 C5 C6 C12 179.5(4) no
C5 C6 C7 C8 0.5(6) no
C5 C6 C12 C11 -0.8(5) no
C7 C6 C12 C11 179.1(5) no
C12 C6 C7 C8 -179.4(4) no
C6 C7 C8 C9 -0.7(6) no
C7 C8 C9 P9 -174.7(4) no
C7 C8 C9 C10 1.0(6) no
P9 C9 C10 C1 -5.4(5) no
P9 C9 C10 C5 175.6(3) no
C8 C9 C10 C1 178.1(4) no
C8 C9 C10 C5 -0.9(6) no
C4 C11 C12 C6 0.8(5) no
Fe1 C13 C14 Fe1 -0.000(18) no
Fe1 C13 C14 C15 -59.2(3) no
Fe1 C13 C17 Fe1 0.000(18) no
Fe1 C13 C17 C16 60.1(3) no
P1 C13 C14 Fe1 -117.8(4) no
P1 C13 C14 C15 -177.0(3) no
P1 C13 C17 Fe1 117.6(4) no
P1 C13 C17 C16 177.7(3) no
C14 C13 C17 Fe1 -59.0(3) no
C14 C13 C17 C16 1.1(5) no
C17 C13 C14 Fe1 58.5(3) no
C17 C13 C14 C15 -0.7(5) no
Fe1 C14 C15 Fe1 -0.000(17) no
Fe1 C14 C15 C16 -59.3(3) no
C13 C14 C15 Fe1 59.3(3) no
C13 C14 C15 C16 -0.0(5) no
Fe1 C15 C16 Fe1 0.000(17) no
Fe1 C15 C16 C17 -58.4(3) no
C14 C15 C16 Fe1 59.1(4) no
C14 C15 C16 C17 0.7(6) no
Fe1 C16 C17 Fe1 0.000(18) no
Fe1 C16 C17 C13 -59.9(3) no
C15 C16 C17 Fe1 58.7(4) no
C15 C16 C17 C13 -1.2(5) no
Fe1 C18 C19 Fe1 -0.00(2) no
Fe1 C18 C19 C20 58.4(3) no
Fe1 C18 C22 Fe1 -0.000(17) no
Fe1 C18 C22 C21 -59.7(3) no
C19 C18 C22 Fe1 59.9(4) no
C19 C18 C22 C21 0.2(5) no
C22 C18 C19 Fe1 -59.2(4) no
C22 C18 C19 C20 -0.8(5) no
Fe1 C19 C20 Fe1 0.000(18) no
Fe1 C19 C20 C21 59.9(3) no
C18 C19 C20 Fe1 -58.8(3) no
C18 C19 C20 C21 1.1(5) no
Fe1 C20 C21 Fe1 0.000(18) no
Fe1 C20 C21 C22 59.4(3) no
C19 C20 C21 Fe1 -60.4(4) no
C19 C20 C21 C22 -1.0(5) no
Fe1 C21 C22 Fe1 0.000(17) no
Fe1 C21 C22 C18 59.9(3) no
C20 C21 C22 Fe1 -59.4(3) no
C20 C21 C22 C18 0.5(5) no
